data_4505952
loop_
_publ_author_name
'Liu, Fu-Jing'
'Hao, Hong-Jun'
'Sun, Cheng-Jie'
'Lin, Xiao-Hang'
'Chen, Hao-Peng'
'Huang, Rong-Bin'
'Zheng, Lan-Sun'

_publ_section_title
;
 Syntheses, Structures, and Photoluminescences of Four Cd(II) Coordination
 Architectures Based on 1-(4-Pyridylmethyl)-2-methylimidazole and Aromatic
 Carboxylates: From One-Dimensional Chain to Three-Dimensional
 Coordination Architecture
;
_journal_issue 4
_journal_name_full 'Crystal Growth &amp; Design'
_journal_page_first 2004
_journal_paper_doi 10.1021/cg201708x
_journal_volume 12
_journal_year 2012
_chemical_formula_moiety 'C24 H19 Cd Cl2 N3 O4'
_chemical_formula_sum 'C24 H19 Cd Cl2 N3 O4'
_chemical_formula_weight 596.73
_chemical_name_systematic
; 
 ? 
;
_space_group_IT_number 2
_symmetry_cell_setting triclinic
_symmetry_space_group_name_Hall '-P 1'
_symmetry_space_group_name_H-M 'P -1'
_atom_sites_solution_hydrogens geom
_atom_sites_solution_primary direct
_atom_sites_solution_secondary difmap
_audit_creation_method SHELXL-97
_cell_angle_alpha 74.440(4)
_cell_angle_beta 74.126(6)
_cell_angle_gamma 88.730(6)
_cell_formula_units_Z 4
_cell_length_a 12.395(3)
_cell_length_b 12.876(3)
_cell_length_c 16.525(4)
_cell_measurement_reflns_used 5067
_cell_measurement_temperature 173(2)
_cell_measurement_theta_max 54.262
_cell_measurement_theta_min 4.602
_cell_volume 2440.1(10)
_computing_cell_refinement 'SMART (Bruker, 2002)'
_computing_data_collection 'SMART (Bruker, 2002)'
_computing_data_reduction 'SAINT (Bruker, 2002)'
_computing_molecular_graphics 'DIAMOND (Brandenburg, 1999)'
_computing_publication_material SHELXTL
_computing_structure_refinement 'SHELXL-97 (Sheldrick, 1997)'
_computing_structure_solution 'SHELXS-97 (Sheldrick, 1990)'
_diffrn_ambient_temperature 173(2)
_diffrn_detector_area_resol_mean none
_diffrn_measured_fraction_theta_full 0.978
_diffrn_measured_fraction_theta_max 0.978
_diffrn_measurement_device_type 'Bruker SMART CCD'
_diffrn_measurement_method '\f and \w'
_diffrn_radiation_monochromator graphite
_diffrn_radiation_source 'fine-focus sealed tube'
_diffrn_radiation_type MoK\a
_diffrn_radiation_wavelength 0.71073
_diffrn_reflns_av_R_equivalents 0.0458
_diffrn_reflns_av_sigmaI/netI 0.0896
_diffrn_reflns_limit_h_max 13
_diffrn_reflns_limit_h_min -14
_diffrn_reflns_limit_k_max 15
_diffrn_reflns_limit_k_min -13
_diffrn_reflns_limit_l_max 19
_diffrn_reflns_limit_l_min -19
_diffrn_reflns_number 12147
_diffrn_reflns_theta_full 25.00
_diffrn_reflns_theta_max 25.00
_diffrn_reflns_theta_min 1.33
_diffrn_standards_interval_count 0
_diffrn_standards_interval_time none
_diffrn_standards_number none
_exptl_absorpt_coefficient_mu 1.150
_exptl_absorpt_correction_T_max 0.8937
_exptl_absorpt_correction_T_min 0.8027
_exptl_absorpt_correction_type multi-scan
_exptl_absorpt_process_details 'SADABS (Bruker, 2002)'
_exptl_crystal_colour brown
_exptl_crystal_density_diffrn 1.624
_exptl_crystal_density_method 'not measured'
_exptl_crystal_description block
_exptl_crystal_F_000 1192
_exptl_crystal_size_max 0.20
_exptl_crystal_size_mid 0.20
_exptl_crystal_size_min 0.10
_refine_diff_density_max 3.125
_refine_diff_density_min -1.169
_refine_diff_density_rms 0.185
_refine_ls_extinction_method none
_refine_ls_goodness_of_fit_ref 1.110
_refine_ls_hydrogen_treatment constr
_refine_ls_matrix_type full
_refine_ls_number_parameters 613
_refine_ls_number_reflns 8408
_refine_ls_number_restraints 0
_refine_ls_restrained_S_all 1.110
_refine_ls_R_factor_all 0.0942
_refine_ls_R_factor_gt 0.0798
_refine_ls_shift/su_max 0.001
_refine_ls_shift/su_mean 0.000
_refine_ls_structure_factor_coef Fsqd
_refine_ls_weighting_details 'calc w=1/[\s^2^(Fo^2^)+(0.0994P)^2^+6.4233P] where P=(Fo^2^+2Fc^2^)/3'
_refine_ls_weighting_scheme calc
_refine_ls_wR_factor_gt 0.1978
_refine_ls_wR_factor_ref 0.2081
_reflns_number_gt 6865
_reflns_number_total 8408
_reflns_threshold_expression >2sigma(I)
_cod_data_source_file cg201708x_si_002.cif
_cod_data_source_block p2
_cod_original_sg_symbol_H-M p-1
_cod_database_code 4505952

loop_
_symmetry_equiv_pos_as_xyz
'x, y, z'
'-x, -y, -z'

loop_
_atom_site_label
_atom_site_type_symbol
_atom_site_fract_x
_atom_site_fract_y
_atom_site_fract_z
_atom_site_U_iso_or_equiv
_atom_site_adp_type
_atom_site_occupancy
_atom_site_symmetry_multiplicity
_atom_site_calc_flag
_atom_site_refinement_flags
Cd2 Cd 0.40496(5) 0.46454(5) 0.42654(4) 0.0270(2) Uani 1 1 d .
Cl4 Cl 0.5561(4) 0.0170(3) 0.1035(2) 0.0851(11) Uani 1 1 d .
Cl3 Cl 0.8087(3) 1.0617(3) 0.3134(2) 0.0871(12) Uani 1 1 d .
O8 O 0.3635(6) 0.3285(6) 0.3695(4) 0.0472(17) Uani 1 1 d .
O7 O 0.5405(6) 0.3776(6) 0.3343(5) 0.0538(19) Uani 1 1 d .
O5 O 0.4725(5) 0.6145(5) 0.4761(4) 0.0375(14) Uani 1 1 d .
O6 O 0.5100(5) 0.6230(5) 0.3375(4) 0.0354(14) Uani 1 1 d .
N4 N -0.2627(5) 0.4420(6) 0.6363(4) 0.0302(16) Uani 1 1 d .
N5 N 0.1215(5) 0.3483(6) 0.6649(4) 0.0300(15) Uani 1 1 d .
N6 N 0.2650(5) 0.4198(6) 0.5550(4) 0.0305(16) Uani 1 1 d .
C54 C 0.6187(10) 0.1665(10) 0.1727(8) 0.069(4) Uani 1 1 d .
H54A H 0.6932 0.1612 0.1391 0.083 Uiso 1 1 calc R
C55 C 0.5948(9) 0.2357(9) 0.2253(7) 0.056(3) Uani 1 1 d .
H55A H 0.6545 0.2782 0.2282 0.068 Uiso 1 1 calc R
C44 C 0.6427(9) 0.9153(8) 0.4178(6) 0.050(3) Uani 1 1 d .
H44A H 0.6360 0.9544 0.4600 0.060 Uiso 1 1 calc R
C53 C 0.5295(11) 0.1048(8) 0.1708(7) 0.057(3) Uani 1 1 d .
C51 C 0.4029(9) 0.1815(8) 0.2679(6) 0.051(3) Uani 1 1 d .
H51A H 0.3280 0.1870 0.3005 0.061 Uiso 1 1 calc R
C52 C 0.4226(10) 0.1115(8) 0.2176(6) 0.050(3) Uani 1 1 d .
H52A H 0.3629 0.0683 0.2153 0.060 Uiso 1 1 calc R
C57 C 0.4617(9) 0.3204(7) 0.3297(6) 0.040(2) Uani 1 1 d .
C43 C 0.7189(9) 0.9490(8) 0.3368(7) 0.052(3) Uani 1 1 d .
C42 C 0.7262(9) 0.8955(8) 0.2746(6) 0.046(2) Uani 1 1 d .
H42A H 0.7780 0.9214 0.2185 0.055 Uiso 1 1 calc R
C45 C 0.5762(8) 0.8227(8) 0.4360(6) 0.042(2) Uani 1 1 d .
H45A H 0.5229 0.7985 0.4917 0.050 Uiso 1 1 calc R
C41 C 0.6590(7) 0.8050(7) 0.2934(5) 0.034(2) Uani 1 1 d .
H41A H 0.6628 0.7690 0.2496 0.041 Uiso 1 1 calc R
C56 C 0.4879(8) 0.2452(7) 0.2735(5) 0.035(2) Uani 1 1 d .
C47 C 0.5166(6) 0.6631(7) 0.3970(6) 0.0300(18) Uani 1 1 d .
C46 C 0.5848(7) 0.7649(7) 0.3762(5) 0.0318(19) Uani 1 1 d .
C19 C 0.1792(7) 0.3481(7) 0.5828(5) 0.0289(18) Uani 1 1 d .
C12 C -0.0961(8) 0.4473(8) 0.6795(7) 0.051(3) Uani 1 1 d .
H12A H -0.0436 0.4881 0.6928 0.061 Uiso 1 1 calc R
C16 C 0.0158(6) 0.2874(7) 0.7161(5) 0.0314(19) Uani 1 1 d .
H16A H 0.0050 0.2817 0.7788 0.038 Uiso 1 1 calc R
H16B H 0.0192 0.2135 0.7089 0.038 Uiso 1 1 calc R
C13 C -0.0838(6) 0.3414(7) 0.6879(5) 0.0270(18) Uani 1 1 d .
C20 C 0.1455(8) 0.2757(9) 0.5371(7) 0.051(3) Uani 1 1 d .
H20A H 0.1979 0.2880 0.4786 0.076 Uiso 1 1 calc R
H20B H 0.0694 0.2907 0.5320 0.076 Uiso 1 1 calc R
H20C H 0.1468 0.2004 0.5704 0.076 Uiso 1 1 calc R
C15 C -0.2517(7) 0.3380(8) 0.6477(6) 0.041(2) Uani 1 1 d .
H15A H -0.3088 0.2968 0.6400 0.049 Uiso 1 1 calc R
C14 C -0.1621(8) 0.2849(8) 0.6703(7) 0.047(2) Uani 1 1 d .
H14A H -0.1550 0.2103 0.6735 0.056 Uiso 1 1 calc R
C11 C -0.1842(8) 0.4971(8) 0.6518(8) 0.051(3) Uani 1 1 d .
H11A H -0.1892 0.5728 0.6435 0.061 Uiso 1 1 calc R
C17 C 0.1716(7) 0.4238(7) 0.6889(5) 0.0327(19) Uani 1 1 d .
H17A H 0.1504 0.4418 0.7430 0.039 Uiso 1 1 calc R
C18 C 0.2588(7) 0.4675(7) 0.6176(6) 0.0314(19) Uani 1 1 d .
H18A H 0.3089 0.5249 0.6132 0.038 Uiso 1 1 calc R
Cd1 Cd 0.09298(5) 0.47105(5) 0.08300(4) 0.0273(2) Uani 1 1 d .
Cl1 Cl -0.2708(4) 0.0746(3) 0.5989(2) 0.1039(15) Uani 1 1 d .
Cl2 Cl -0.1761(3) 1.0920(3) -0.1145(3) 0.0850(11) Uani 1 1 d .
O4 O 0.0456(5) 0.6132(5) -0.0212(4) 0.0330(13) Uani 1 1 d .
O2 O -0.0351(6) 0.3948(6) 0.2057(4) 0.0461(16) Uani 1 1 d .
O3 O 0.0065(5) 0.6432(5) 0.1076(4) 0.0364(14) Uani 1 1 d .
O1 O 0.1193(6) 0.3167(6) 0.2240(5) 0.058(2) Uani 1 1 d .
N2 N 0.3586(5) 0.3552(6) -0.1036(5) 0.0306(16) Uani 1 1 d .
N3 N 0.2200(5) 0.4185(6) -0.0246(4) 0.0296(15) Uani 1 1 d .
N1 N 0.7513(5) 0.4455(6) -0.1030(4) 0.0304(16) Uani 1 1 d .
C21 C -0.1658(10) 0.2843(8) 0.3675(7) 0.056(3) Uani 1 1 d .
H21A H -0.1990 0.3352 0.3294 0.067 Uiso 1 1 calc R
C23 C -0.1854(13) 0.1564(10) 0.4978(8) 0.068(4) Uani 1 1 d .
C24 C -0.0717(13) 0.1368(9) 0.4795(8) 0.067(3) Uani 1 1 d .
H24A H -0.0414 0.0872 0.5204 0.080 Uiso 1 1 calc R
C26 C -0.0491(9) 0.2689(7) 0.3397(6) 0.045(2) Uani 1 1 d .
C25 C -0.0034(13) 0.1952(10) 0.3958(8) 0.068(3) Uani 1 1 d .
H25A H 0.0744 0.1830 0.3788 0.082 Uiso 1 1 calc R
C33 C -0.1211(9) 0.9704(8) -0.0724(8) 0.054(3) Uani 1 1 d .
C31 C -0.0992(8) 0.8335(8) 0.0493(6) 0.046(2) Uani 1 1 d .
H31A H -0.1141 0.8051 0.1108 0.055 Uiso 1 1 calc R
C34 C -0.0574(9) 0.9178(9) -0.1281(7) 0.055(3) Uani 1 1 d .
H34A H -0.0430 0.9471 -0.1895 0.066 Uiso 1 1 calc R
C10 C 0.3125(8) 0.2661(8) 0.0570(6) 0.046(2) Uani 1 1 d .
H10A H 0.2578 0.2751 0.1097 0.070 Uiso 1 1 calc R
H10B H 0.3888 0.2764 0.0611 0.070 Uiso 1 1 calc R
H10C H 0.3020 0.1933 0.0517 0.070 Uiso 1 1 calc R
C32 C -0.1414(9) 0.9300(9) 0.0149(7) 0.056(3) Uani 1 1 d .
H32A H -0.1852 0.9684 0.0530 0.067 Uiso 1 1 calc R
C9 C 0.2959(7) 0.3476(7) -0.0215(5) 0.0318(19) Uani 1 1 d .
C27 C 0.0177(8) 0.3299(7) 0.2502(6) 0.038(2) Uani 1 1 d .
C35 C -0.0136(8) 0.8212(8) -0.0949(6) 0.044(2) Uani 1 1 d .
H35A H 0.0317 0.7844 -0.1336 0.053 Uiso 1 1 calc R
C7 C 0.3214(7) 0.4358(7) -0.1608(5) 0.0329(19) Uani 1 1 d .
H7A H 0.3486 0.4581 -0.2228 0.039 Uiso 1 1 calc R
C36 C -0.0353(7) 0.7783(7) -0.0062(5) 0.0323(19) Uani 1 1 d .
C37 C 0.0080(6) 0.6720(6) 0.0300(5) 0.0257(17) Uani 1 1 d .
C8 C 0.2368(7) 0.4764(7) -0.1085(6) 0.0325(19) Uani 1 1 d .
H8A H 0.1956 0.5365 -0.1281 0.039 Uiso 1 1 calc R
C4 C 0.6336(8) 0.2921(8) -0.0753(7) 0.048(3) Uani 1 1 d .
H4B H 0.6187 0.2168 -0.0483 0.058 Uiso 1 1 calc R
C2 C 0.5869(8) 0.4571(8) -0.1528(7) 0.049(3) Uani 1 1 d .
H2A H 0.5401 0.5005 -0.1837 0.059 Uiso 1 1 calc R
C5 C 0.7271(8) 0.3417(8) -0.0711(7) 0.050(3) Uani 1 1 d .
H5A H 0.7771 0.2987 -0.0435 0.060 Uiso 1 1 calc R
C1 C 0.6815(8) 0.5046(8) -0.1435(7) 0.046(2) Uani 1 1 d .
H1B H 0.6966 0.5804 -0.1665 0.056 Uiso 1 1 calc R
C6 C 0.4602(7) 0.2975(7) -0.1266(6) 0.0324(19) Uani 1 1 d .
H6A H 0.4743 0.2943 -0.1878 0.039 Uiso 1 1 calc R
H6B H 0.4479 0.2224 -0.0885 0.039 Uiso 1 1 calc R
C3 C 0.5608(6) 0.3480(7) -0.1174(5) 0.0272(17) Uani 1 1 d .
C22 C -0.2307(12) 0.2285(10) 0.4465(8) 0.068(4) Uani 1 1 d .
H22A H -0.3082 0.2413 0.4647 0.082 Uiso 1 1 calc R

loop_
_atom_site_aniso_label
_atom_site_aniso_U_11
_atom_site_aniso_U_22
_atom_site_aniso_U_33
_atom_site_aniso_U_23
_atom_site_aniso_U_13
_atom_site_aniso_U_12
Cd2 0.0156(3) 0.0422(4) 0.0267(3) -0.0132(3) -0.0074(2) -0.0020(2)
Cl4 0.115(3) 0.069(2) 0.084(2) -0.0515(18) -0.017(2) 0.0166(19)
Cl3 0.089(2) 0.075(2) 0.094(2) -0.0382(18) 0.000(2) -0.0495(19)
O8 0.044(4) 0.061(4) 0.043(4) -0.027(3) -0.011(3) 0.012(3)
O7 0.053(5) 0.057(4) 0.056(4) -0.030(4) -0.007(4) -0.003(4)
O5 0.018(3) 0.055(4) 0.037(3) -0.005(3) -0.011(3) -0.006(3)
O6 0.018(3) 0.045(3) 0.053(4) -0.024(3) -0.016(3) -0.001(2)
N4 0.015(3) 0.043(4) 0.036(4) -0.011(3) -0.010(3) -0.005(3)
N5 0.013(3) 0.046(4) 0.034(4) -0.012(3) -0.012(3) 0.001(3)
N6 0.015(3) 0.046(4) 0.033(4) -0.012(3) -0.010(3) 0.006(3)
C54 0.049(7) 0.088(9) 0.073(8) -0.054(7) 0.007(6) 0.012(6)
C55 0.038(6) 0.071(7) 0.068(7) -0.033(6) -0.013(5) -0.004(5)
C44 0.054(7) 0.062(6) 0.041(5) -0.029(5) -0.009(5) -0.008(5)
C53 0.084(9) 0.046(6) 0.049(6) -0.024(5) -0.023(6) 0.023(6)
C51 0.049(6) 0.060(6) 0.041(5) -0.012(5) -0.012(5) 0.007(5)
C52 0.064(7) 0.044(6) 0.041(5) -0.014(4) -0.010(5) -0.016(5)
C57 0.052(6) 0.040(5) 0.026(4) -0.003(4) -0.014(4) 0.004(4)
C43 0.052(7) 0.042(6) 0.063(7) -0.019(5) -0.012(5) -0.022(5)
C42 0.048(6) 0.055(6) 0.032(5) -0.009(4) -0.006(4) -0.019(5)
C45 0.031(5) 0.053(6) 0.043(5) -0.020(4) -0.004(4) -0.007(4)
C41 0.022(4) 0.054(5) 0.030(4) -0.014(4) -0.008(4) -0.008(4)
C56 0.042(5) 0.028(4) 0.030(4) -0.005(4) -0.007(4) 0.002(4)
C47 0.012(4) 0.039(5) 0.042(5) -0.016(4) -0.006(3) -0.001(3)
C46 0.026(4) 0.044(5) 0.030(4) -0.009(4) -0.016(4) 0.003(4)
C19 0.019(4) 0.045(5) 0.025(4) -0.011(3) -0.006(3) -0.002(3)
C12 0.027(5) 0.060(7) 0.081(8) -0.028(6) -0.029(5) -0.002(4)
C16 0.015(4) 0.048(5) 0.028(4) -0.006(4) -0.006(3) -0.002(3)
C13 0.012(4) 0.046(5) 0.023(4) -0.013(3) -0.001(3) 0.000(3)
C20 0.035(6) 0.070(7) 0.055(6) -0.036(5) -0.005(5) -0.015(5)
C15 0.024(5) 0.050(6) 0.060(6) -0.018(5) -0.027(4) 0.001(4)
C14 0.037(6) 0.042(5) 0.074(7) -0.017(5) -0.036(5) 0.000(4)
C11 0.025(5) 0.046(6) 0.095(8) -0.027(6) -0.034(5) 0.007(4)
C17 0.022(4) 0.052(5) 0.031(4) -0.016(4) -0.012(4) 0.002(4)
C18 0.018(4) 0.034(4) 0.041(5) -0.013(4) -0.004(4) 0.000(3)
Cd1 0.0149(3) 0.0445(4) 0.0240(3) -0.0089(3) -0.0084(2) 0.0028(2)
Cl1 0.143(4) 0.084(2) 0.0528(18) -0.0046(17) 0.015(2) -0.047(2)
Cl2 0.068(2) 0.0575(18) 0.102(3) 0.0104(17) -0.0129(19) 0.0252(15)
O4 0.021(3) 0.045(3) 0.043(3) -0.019(3) -0.020(3) 0.008(2)
O2 0.042(4) 0.060(4) 0.031(3) -0.010(3) -0.004(3) -0.004(3)
O3 0.027(3) 0.054(4) 0.030(3) -0.005(3) -0.017(3) 0.001(3)
O1 0.031(4) 0.076(5) 0.063(5) -0.021(4) -0.003(3) -0.010(3)
N2 0.015(3) 0.041(4) 0.046(4) -0.018(3) -0.019(3) 0.003(3)
N3 0.014(3) 0.052(4) 0.032(4) -0.017(3) -0.014(3) 0.005(3)
N1 0.016(3) 0.043(4) 0.034(4) -0.009(3) -0.013(3) 0.000(3)
C21 0.058(7) 0.045(6) 0.051(6) -0.017(5) 0.013(5) -0.016(5)
C23 0.093(11) 0.060(8) 0.055(7) -0.023(6) -0.016(7) -0.014(7)
C24 0.096(11) 0.053(7) 0.055(7) -0.004(5) -0.038(7) -0.009(6)
C26 0.067(7) 0.035(5) 0.035(5) -0.014(4) -0.012(5) -0.017(5)
C25 0.093(10) 0.071(8) 0.056(7) -0.021(6) -0.042(7) -0.002(7)
C33 0.035(6) 0.041(6) 0.074(8) -0.003(5) -0.010(5) 0.009(4)
C31 0.035(5) 0.069(7) 0.041(5) -0.023(5) -0.016(4) 0.017(5)
C34 0.052(7) 0.059(7) 0.046(6) 0.002(5) -0.015(5) 0.013(5)
C10 0.036(6) 0.063(6) 0.034(5) -0.006(4) -0.007(4) 0.014(5)
C32 0.050(7) 0.061(7) 0.063(7) -0.029(6) -0.017(6) 0.023(5)
C9 0.014(4) 0.051(5) 0.032(4) -0.013(4) -0.007(3) -0.004(4)
C27 0.037(6) 0.044(5) 0.034(5) -0.016(4) -0.006(4) -0.016(4)
C35 0.042(6) 0.052(6) 0.032(5) -0.008(4) -0.003(4) 0.004(4)
C7 0.027(5) 0.052(5) 0.025(4) -0.015(4) -0.012(4) 0.000(4)
C36 0.022(4) 0.047(5) 0.031(4) -0.014(4) -0.009(4) -0.006(4)
C37 0.008(4) 0.036(4) 0.032(4) -0.007(4) -0.006(3) -0.004(3)
C8 0.016(4) 0.034(4) 0.041(5) -0.003(4) -0.004(4) -0.004(3)
C4 0.026(5) 0.037(5) 0.086(8) -0.005(5) -0.033(5) 0.003(4)
C2 0.025(5) 0.051(6) 0.075(7) 0.001(5) -0.035(5) -0.006(4)
C5 0.036(6) 0.050(6) 0.070(7) -0.002(5) -0.036(5) 0.000(4)
C1 0.036(5) 0.048(6) 0.056(6) 0.001(5) -0.028(5) -0.008(4)
C6 0.022(4) 0.048(5) 0.033(4) -0.017(4) -0.012(4) 0.005(4)
C3 0.014(4) 0.046(5) 0.023(4) -0.013(3) -0.005(3) 0.001(3)
C22 0.070(9) 0.064(8) 0.062(7) -0.025(6) 0.004(7) -0.019(6)

loop_
_atom_type_symbol
_atom_type_description
_atom_type_scat_dispersion_real
_atom_type_scat_dispersion_imag
_atom_type_scat_source
C C 0.0033 0.0016 'International Tables Vol C Tables 4.2.6.8 and 6.1.1.4'
H H 0.0000 0.0000 'International Tables Vol C Tables 4.2.6.8 and 6.1.1.4'
Cd Cd -0.8075 1.2024 'International Tables Vol C Tables 4.2.6.8 and 6.1.1.4'
Cl Cl 0.1484 0.1585 'International Tables Vol C Tables 4.2.6.8 and 6.1.1.4'
N N 0.0061 0.0033 'International Tables Vol C Tables 4.2.6.8 and 6.1.1.4'
O O 0.0106 0.0060 'International Tables Vol C Tables 4.2.6.8 and 6.1.1.4'

loop_
_geom_angle_atom_site_label_1
_geom_angle_atom_site_label_2
_geom_angle_atom_site_label_3
_geom_angle
_geom_angle_site_symmetry_1
_geom_angle_site_symmetry_3
N6 Cd2 O8 97.9(2) . .
N6 Cd2 O6 135.4(2) . .
O8 Cd2 O6 122.0(2) . .
N6 Cd2 O7 139.3(2) . .
O8 Cd2 O7 54.5(2) . .
O6 Cd2 O7 84.2(2) . .
N6 Cd2 N4 85.3(2) . 2_566
O8 Cd2 N4 83.7(2) . 2_566
O6 Cd2 N4 80.5(2) . 2_566
O7 Cd2 N4 116.0(2) . 2_566
N6 Cd2 O5 83.2(2) . 2_666
O8 Cd2 O5 106.7(2) . 2_666
O6 Cd2 O5 101.60(19) . 2_666
O7 Cd2 O5 78.6(2) . 2_666
N4 Cd2 O5 165.5(2) 2_566 2_666
N6 Cd2 O5 88.4(2) . .
O8 Cd2 O5 173.3(2) . .
O6 Cd2 O5 53.0(2) . .
O7 Cd2 O5 119.0(2) . .
N4 Cd2 O5 99.0(2) 2_566 .
O5 Cd2 O5 71.8(2) 2_666 .
N6 Cd2 C57 120.2(3) . .
O8 Cd2 C57 26.8(3) . .
O6 Cd2 C57 103.9(2) . .
O7 Cd2 C57 27.7(3) . .
N4 Cd2 C57 100.0(3) 2_566 .
O5 Cd2 C57 93.5(2) 2_666 .
O5 Cd2 C57 146.7(3) . .
N6 Cd2 C47 112.7(2) . .
O8 Cd2 C47 148.1(2) . .
O6 Cd2 C47 26.3(2) . .
O7 Cd2 C47 102.3(2) . .
N4 Cd2 C47 89.6(2) 2_566 .
O5 Cd2 C47 86.6(2) 2_666 .
O5 Cd2 C47 26.8(2) . .
C57 Cd2 C47 126.8(3) . .
C57 O8 Cd2 94.9(6) . .
C57 O7 Cd2 89.9(6) . .
C47 O5 Cd2 119.8(5) . 2_666
C47 O5 Cd2 88.5(5) . .
Cd2 O5 Cd2 108.2(2) 2_666 .
C47 O6 Cd2 97.6(5) . .
C15 N4 C11 116.9(8) . .
C15 N4 Cd2 122.1(5) . 2_566
C11 N4 Cd2 120.6(6) . 2_566
C19 N5 C17 108.7(7) . .
C19 N5 C16 126.0(7) . .
C17 N5 C16 124.9(7) . .
C19 N6 C18 107.2(7) . .
C19 N6 Cd2 130.7(6) . .
C18 N6 Cd2 122.1(5) . .
C55 C54 C53 117.3(10) . .
C55 C54 H54A 121.4 . .
C53 C54 H54A 121.4 . .
C56 C55 C54 122.3(10) . .
C56 C55 H55A 118.9 . .
C54 C55 H55A 118.9 . .
C43 C44 C45 118.0(9) . .
C43 C44 H44A 121.0 . .
C45 C44 H44A 121.0 . .
C52 C53 C54 122.3(9) . .
C52 C53 Cl4 118.9(10) . .
C54 C53 Cl4 118.7(9) . .
C52 C51 C56 122.6(10) . .
C52 C51 H51A 118.7 . .
C56 C51 H51A 118.7 . .
C53 C52 C51 118.3(10) . .
C53 C52 H52A 120.9 . .
C51 C52 H52A 120.9 . .
O8 C57 O7 120.7(9) . .
O8 C57 C56 119.8(9) . .
O7 C57 C56 119.5(9) . .
O8 C57 Cd2 58.3(5) . .
O7 C57 Cd2 62.4(5) . .
C56 C57 Cd2 176.4(7) . .
C42 C43 C44 121.4(9) . .
C42 C43 Cl3 119.4(8) . .
C44 C43 Cl3 119.2(8) . .
C41 C42 C43 119.8(9) . .
C41 C42 H42A 120.1 . .
C43 C42 H42A 120.1 . .
C46 C45 C44 121.9(9) . .
C46 C45 H45A 119.0 . .
C44 C45 H45A 119.0 . .
C42 C41 C46 120.5(8) . .
C42 C41 H41A 119.7 . .
C46 C41 H41A 119.7 . .
C55 C56 C51 117.2(9) . .
C55 C56 C57 122.4(9) . .
C51 C56 C57 120.4(9) . .
O6 C47 O5 120.9(8) . .
O6 C47 C46 120.5(8) . .
O5 C47 C46 118.4(8) . .
O6 C47 Cd2 56.2(4) . .
O5 C47 Cd2 64.8(4) . .
C46 C47 Cd2 174.8(6) . .
C45 C46 C41 118.2(8) . .
C45 C46 C47 122.0(8) . .
C41 C46 C47 119.9(8) . .
N6 C19 N5 108.8(7) . .
N6 C19 C20 129.1(7) . .
N5 C19 C20 122.1(7) . .
C13 C12 C11 120.5(9) . .
C13 C12 H12A 119.8 . .
C11 C12 H12A 119.8 . .
N5 C16 C13 111.5(7) . .
N5 C16 H16A 109.3 . .
C13 C16 H16A 109.3 . .
N5 C16 H16B 109.3 . .
C13 C16 H16B 109.3 . .
H16A C16 H16B 108.0 . .
C12 C13 C14 118.1(8) . .
C12 C13 C16 120.2(8) . .
C14 C13 C16 121.7(8) . .
C19 C20 H20A 109.5 . .
C19 C20 H20B 109.5 . .
H20A C20 H20B 109.5 . .
C19 C20 H20C 109.5 . .
H20A C20 H20C 109.5 . .
H20B C20 H20C 109.5 . .
N4 C15 C14 123.8(8) . .
N4 C15 H15A 118.1 . .
C14 C15 H15A 118.1 . .
C13 C14 C15 118.6(9) . .
C13 C14 H14A 120.7 . .
C15 C14 H14A 120.7 . .
N4 C11 C12 121.8(9) . .
N4 C11 H11A 119.1 . .
C12 C11 H11A 119.1 . .
C18 C17 N5 104.1(7) . .
C18 C17 H17A 128.0 . .
N5 C17 H17A 128.0 . .
N6 C18 C17 111.2(8) . .
N6 C18 H18A 124.4 . .
C17 C18 H18A 124.4 . .
O2 Cd1 N3 137.8(3) . .
O2 Cd1 O4 119.6(2) . .
N3 Cd1 O4 90.5(2) . .
O2 Cd1 N1 113.8(2) . 2_665
N3 Cd1 N1 86.1(2) . 2_665
O4 Cd1 N1 100.0(2) . 2_665
O2 Cd1 O3 83.6(2) . .
N3 Cd1 O3 137.9(2) . .
O4 Cd1 O3 53.30(19) . .
N1 Cd1 O3 80.9(2) 2_665 .
O2 Cd1 O4 80.3(2) . 2_565
N3 Cd1 O4 81.0(2) . 2_565
O4 Cd1 O4 73.8(2) . 2_565
N1 Cd1 O4 165.6(2) 2_665 2_565
O3 Cd1 O4 104.53(18) . 2_565
O2 Cd1 O1 51.8(2) . .
N3 Cd1 O1 99.2(2) . .
O4 Cd1 O1 170.3(2) . .
N1 Cd1 O1 81.6(2) 2_665 .
O3 Cd1 O1 118.0(2) . .
O4 Cd1 O1 106.7(2) 2_565 .
O2 Cd1 C37 102.1(2) . .
N3 Cd1 C37 115.1(2) . .
O4 Cd1 C37 27.0(2) . .
N1 Cd1 C37 90.3(2) 2_665 .
O3 Cd1 C37 26.3(2) . .
O4 Cd1 C37 89.4(2) 2_565 .
O1 Cd1 C37 144.1(2) . .
O2 Cd1 C27 25.9(3) . .
N3 Cd1 C27 120.2(3) . .
O4 Cd1 C27 145.2(3) . .
N1 Cd1 C27 98.1(2) 2_665 .
O3 Cd1 C27 101.3(2) . .
O4 Cd1 C27 93.9(2) 2_565 .
O1 Cd1 C27 26.0(2) . .
C37 Cd1 C27 124.4(3) . .
C37 O4 Cd1 96.3(5) . .
C37 O4 Cd1 119.2(5) . 2_565
Cd1 O4 Cd1 106.2(2) . 2_565
C27 O2 Cd1 104.3(6) . .
C37 O3 Cd1 88.7(5) . .
C27 O1 Cd1 80.2(6) . .
C9 N2 C7 109.3(7) . .
C9 N2 C6 124.9(7) . .
C7 N2 C6 125.2(7) . .
C9 N3 C8 108.2(7) . .
C9 N3 Cd1 131.5(6) . .
C8 N3 Cd1 119.5(5) . .
C5 N1 C1 117.7(8) . .
C5 N1 Cd1 121.6(6) . 2_665
C1 N1 Cd1 120.7(6) . 2_665
C22 C21 C26 121.6(12) . .
C22 C21 H21A 119.2 . .
C26 C21 H21A 119.2 . .
C22 C23 C24 124.7(12) . .
C22 C23 Cl1 120.1(12) . .
C24 C23 Cl1 115.3(11) . .
C23 C24 C25 116.1(12) . .
C23 C24 H24A 122.0 . .
C25 C24 H24A 122.0 . .
C25 C26 C21 118.0(10) . .
C25 C26 C27 122.7(11) . .
C21 C26 C27 119.3(10) . .
C26 C25 C24 120.4(13) . .
C26 C25 H25A 119.8 . .
C24 C25 H25A 119.8 . .
C32 C33 C34 120.8(9) . .
C32 C33 Cl2 119.7(9) . .
C34 C33 Cl2 119.5(9) . .
C32 C31 C36 119.5(9) . .
C32 C31 H31A 120.2 . .
C36 C31 H31A 120.2 . .
C33 C34 C35 119.6(10) . .
C33 C34 H34A 120.2 . .
C35 C34 H34A 120.2 . .
C9 C10 H10A 109.5 . .
C9 C10 H10B 109.5 . .
H10A C10 H10B 109.5 . .
C9 C10 H10C 109.5 . .
H10A C10 H10C 109.5 . .
H10B C10 H10C 109.5 . .
C33 C32 C31 120.4(10) . .
C33 C32 H32A 119.8 . .
C31 C32 H32A 119.8 . .
N3 C9 N2 108.5(7) . .
N3 C9 C10 128.1(8) . .
N2 C9 C10 123.3(8) . .
O1 C27 O2 123.6(9) . .
O1 C27 C26 120.5(10) . .
O2 C27 C26 115.9(9) . .
O1 C27 Cd1 73.8(5) . .
O2 C27 Cd1 49.8(4) . .
C26 C27 Cd1 165.6(8) . .
C36 C35 C34 120.1(9) . .
C36 C35 H35A 119.9 . .
C34 C35 H35A 119.9 . .
C8 C7 N2 104.1(7) . .
C8 C7 H7A 128.0 . .
N2 C7 H7A 128.0 . .
C35 C36 C31 119.4(9) . .
C35 C36 C37 120.3(8) . .
C31 C36 C37 120.2(8) . .
O3 C37 O4 121.7(7) . .
O3 C37 C36 119.9(8) . .
O4 C37 C36 118.3(7) . .
O3 C37 Cd1 65.0(5) . .
O4 C37 Cd1 56.7(4) . .
C36 C37 Cd1 175.0(6) . .
N3 C8 C7 109.7(7) . .
N3 C8 H8A 125.2 . .
C7 C8 H8A 125.2 . .
C5 C4 C3 121.5(9) . .
C5 C4 H4B 119.2 . .
C3 C4 H4B 119.2 . .
C3 C2 C1 120.5(8) . .
C3 C2 H2A 119.7 . .
C1 C2 H2A 119.7 . .
N1 C5 C4 123.3(9) . .
N1 C5 H5A 118.4 . .
C4 C5 H5A 118.4 . .
N1 C1 C2 121.4(9) . .
N1 C1 H1B 119.3 . .
C2 C1 H1B 119.3 . .
N2 C6 C3 113.3(7) . .
N2 C6 H6A 108.9 . .
C3 C6 H6A 108.9 . .
N2 C6 H6B 108.9 . .
C3 C6 H6B 108.9 . .
H6A C6 H6B 107.7 . .
C4 C3 C2 115.5(8) . .
C4 C3 C6 123.7(8) . .
C2 C3 C6 120.8(8) . .
C23 C22 C21 119.1(14) . .
C23 C22 H22A 120.5 . .
C21 C22 H22A 120.5 . .

loop_
_geom_bond_atom_site_label_1
_geom_bond_atom_site_label_2
_geom_bond_distance
_geom_bond_site_symmetry_2
Cd2 N6 2.286(7) .
Cd2 O8 2.327(7) .
Cd2 O6 2.341(6) .
Cd2 O7 2.415(7) .
Cd2 N4 2.423(7) 2_566
Cd2 O5 2.515(6) 2_666
Cd2 O5 2.529(6) .
Cd2 C57 2.724(10) .
Cd2 C47 2.795(8) .
Cl4 C53 1.755(10) .
Cl3 C43 1.740(9) .
O8 C57 1.232(11) .
O7 C57 1.267(12) .
O5 C47 1.259(10) .
O5 Cd2 2.515(6) 2_666
O6 C47 1.248(10) .
N4 C15 1.312(11) .
N4 C11 1.334(11) .
N4 Cd2 2.423(7) 2_566
N5 C19 1.350(10) .
N5 C17 1.362(11) .
N5 C16 1.460(10) .
N6 C19 1.320(10) .
N6 C18 1.321(11) .
C54 C55 1.379(15) .
C54 C53 1.388(17) .
C54 H54A 0.9500 .
C55 C56 1.368(13) .
C55 H55A 0.9500 .
C44 C43 1.374(14) .
C44 C45 1.380(13) .
C44 H44A 0.9500 .
C53 C52 1.353(15) .
C51 C52 1.357(14) .
C51 C56 1.387(14) .
C51 H51A 0.9500 .
C52 H52A 0.9500 .
C57 C56 1.486(13) .
C43 C42 1.365(14) .
C42 C41 1.362(12) .
C42 H42A 0.9500 .
C45 C46 1.370(12) .
C45 H45A 0.9500 .
C41 C46 1.393(12) .
C41 H41A 0.9500 .
C47 C46 1.483(12) .
C19 C20 1.477(12) .
C12 C13 1.342(13) .
C12 C11 1.378(13) .
C12 H12A 0.9500 .
C16 C13 1.526(11) .
C16 H16A 0.9900 .
C16 H16B 0.9900 .
C13 C14 1.362(12) .
C20 H20A 0.9800 .
C20 H20B 0.9800 .
C20 H20C 0.9800 .
C15 C14 1.377(13) .
C15 H15A 0.9500 .
C14 H14A 0.9500 .
C11 H11A 0.9500 .
C17 C18 1.360(12) .
C17 H17A 0.9500 .
C18 H18A 0.9500 .
Cd1 O2 2.199(6) .
Cd1 N3 2.273(7) .
Cd1 O4 2.339(6) .
Cd1 N1 2.371(7) 2_665
Cd1 O3 2.523(6) .
Cd1 O4 2.609(6) 2_565
Cd1 O1 2.719(8) .
Cd1 C37 2.782(8) .
Cd1 C27 2.789(9) .
Cl1 C23 1.777(13) .
Cl2 C33 1.740(10) .
O4 C37 1.273(10) .
O4 Cd1 2.609(6) 2_565
O2 C27 1.256(12) .
O3 C37 1.231(10) .
O1 C27 1.239(11) .
N2 C9 1.345(11) .
N2 C7 1.368(11) .
N2 C6 1.460(10) .
N3 C9 1.298(11) .
N3 C8 1.348(11) .
N1 C5 1.306(12) .
N1 C1 1.338(11) .
N1 Cd1 2.371(7) 2_665
C21 C22 1.347(15) .
C21 C26 1.420(15) .
C21 H21A 0.9500 .
C23 C22 1.308(19) .
C23 C24 1.391(19) .
C24 C25 1.422(17) .
C24 H24A 0.9500 .
C26 C25 1.369(16) .
C26 C27 1.491(12) .
C25 H25A 0.9500 .
C33 C32 1.350(15) .
C33 C34 1.357(15) .
C31 C32 1.377(14) .
C31 C36 1.379(12) .
C31 H31A 0.9500 .
C34 C35 1.382(13) .
C34 H34A 0.9500 .
C10 C9 1.495(12) .
C10 H10A 0.9800 .
C10 H10B 0.9800 .
C10 H10C 0.9800 .
C32 H32A 0.9500 .
C35 C36 1.372(12) .
C35 H35A 0.9500 .
C7 C8 1.357(12) .
C7 H7A 0.9500 .
C36 C37 1.491(12) .
C8 H8A 0.9500 .
C4 C5 1.363(13) .
C4 C3 1.365(12) .
C4 H4B 0.9500 .
C2 C3 1.378(12) .
C2 C1 1.397(13) .
C2 H2A 0.9500 .
C5 H5A 0.9500 .
C1 H1B 0.9500 .
C6 C3 1.480(11) .
C6 H6A 0.9900 .
C6 H6B 0.9900 .
C22 H22A 0.9500 .
